data_4308180
loop_
_publ_author_name
'Gianluca Ambrosi'
'Mauro Formica'
'Vieri Fusi'
'Luca Giorgi'
'Annalisa Guerri'
'Mauro Micheloni'
'Paola Paoli'
'Roberto Pontellini'
'Patrizia Rossi'

_publ_contact_author_address
;Institute of Chemical Sciences,
University of Urbino,
P.za Rinascimento 6, 
I-61029 Urbino, 
Italy
;
_publ_contact_author_email vieri@uniurb.it
_publ_contact_author_fax +390722350032
_publ_contact_author_name 'Vieri Fusi'
_publ_contact_author_phone +390722378347
_publ_section_title
;
A New Branched Phenanthroline Derivative Ligand: Synthesis, Solution
Chemistry, and Crystal Structures of Copper(II) and Zinc(II) Complexes
;
_journal_name_full 'Inorganic Chemistry'
_journal_page_first 4737
_journal_page_last 4748
_journal_paper_doi 10.1021/ic070184j
_journal_volume 46
_journal_year 2007
_chemical_formula_moiety '2(C22 H34 Cl2 Cu2 N8 O4), 4(Cl O4)'
_chemical_formula_sum 'C22 H34 Cl4 Cu2 N8 O12'
_chemical_formula_weight 871.45
_chemical_name_systematic
;
 ?
;
_space_group_IT_number 14
_symmetry_cell_setting monoclinic
_symmetry_space_group_name_Hall '-P 2yab'
_symmetry_space_group_name_H-M 'P 1 21/a 1'
_atom_sites_solution_hydrogens geom
_atom_sites_solution_primary direct
_atom_sites_solution_secondary difmap
_audit_creation_method SHELXL-97
_cell_angle_alpha 90.00
_cell_angle_beta 114.08(3)
_cell_angle_gamma 90.00
_cell_formula_units_Z 4
_cell_length_a 17.493(6)
_cell_length_b 10.969(4)
_cell_length_c 18.647(5)
_cell_measurement_temperature 298
_cell_volume 3267(2)
_computing_cell_refinement
;
CrysAlis RED, Oxford Diffraction Ltd.,
Version 1.171.29.2 (release 20-01-2006 CrysAlis171 .NET)
(compiled Jan 20 2006,12:36:28)
;
_computing_data_collection
;
CrysAlis CCD, Oxford Diffraction Ltd.,
Version 1.171.29.2 (release 20-01-2006 CrysAlis171 .NET)
(compiled Jan 20 2006,12:36:28)
;
_computing_data_reduction
;
CrysAlis RED, Oxford Diffraction Ltd.,
Version 1.171.29.2 (release 20-01-2006 CrysAlis171 .NET)
(compiled Jan 20 2006,12:36:28)
;
_computing_molecular_graphics 'ORTEP-3 (Farruggia, 1997)'
_computing_publication_material 'PARST97 (Nardelli, 1995)'
_computing_structure_refinement 'SHELXL-97 (Sheldrick, 1997)'
_computing_structure_solution 'SIR97 (Altomare, 1999)'
_diffrn_ambient_temperature 298
_diffrn_detector_area_resol_mean 16.4547
_diffrn_measured_fraction_theta_full 0.983
_diffrn_measured_fraction_theta_max 0.983
_diffrn_measurement_device_type 'Xcalibur3 4 circles diffractometer'
_diffrn_measurement_method 'intensity from \w scans'
_diffrn_radiation_monochromator graphite
_diffrn_radiation_source 'Enhance (Mo) X-ray Source'
_diffrn_radiation_type MoK\a
_diffrn_radiation_wavelength 0.71069
_diffrn_reflns_av_R_equivalents 0.0947
_diffrn_reflns_av_sigmaI/netI 0.1204
_diffrn_reflns_limit_h_max 14
_diffrn_reflns_limit_h_min -14
_diffrn_reflns_limit_k_max 9
_diffrn_reflns_limit_k_min -7
_diffrn_reflns_limit_l_max 15
_diffrn_reflns_limit_l_min -12
_diffrn_reflns_number 4496
_diffrn_reflns_theta_full 17.23
_diffrn_reflns_theta_max 17.23
_diffrn_reflns_theta_min 3.97
_exptl_absorpt_coefficient_mu 1.701
_exptl_absorpt_correction_T_max 0.5329
_exptl_absorpt_correction_T_min 0.3924
_exptl_absorpt_correction_type multi-scan
_exptl_absorpt_process_details 'SADABS, Sheldrick (1996)'
_exptl_crystal_colour 'light blue'
_exptl_crystal_density_diffrn 1.772
_exptl_crystal_density_method 'not measured'
_exptl_crystal_description prismatic
_exptl_crystal_F_000 1776
_exptl_crystal_size_max 0.60
_exptl_crystal_size_mid 0.50
_exptl_crystal_size_min 0.37
_refine_diff_density_max 0.771
_refine_diff_density_min -0.471
_refine_diff_density_rms 0.117
_refine_ls_extinction_method none
_refine_ls_goodness_of_fit_ref 1.076
_refine_ls_hydrogen_treatment noref
_refine_ls_matrix_type full
_refine_ls_number_parameters 263
_refine_ls_number_reflns 1945
_refine_ls_number_restraints 0
_refine_ls_restrained_S_all 1.076
_refine_ls_R_factor_all 0.1397
_refine_ls_R_factor_gt 0.0971
_refine_ls_shift/su_max 0.000
_refine_ls_shift/su_mean 0.000
_refine_ls_structure_factor_coef Fsqd
_refine_ls_weighting_details 'calc w=1/[\s^2^(Fo^2^)+(0.1128P)^2^+32.5019P] where P=(Fo^2^+2Fc^2^)/3'
_refine_ls_weighting_scheme calc
_refine_ls_wR_factor_gt 0.2161
_refine_ls_wR_factor_ref 0.2483
_reflns_number_gt 1306
_reflns_number_total 1945
_reflns_threshold_expression >2sigma(I)
_cod_data_source_file ic070184j-file001_1.cif
_cod_data_source_block 6
_cod_original_cell_volume 3266.6(19)
_cod_original_sg_symbol_H-M 'P 21/a'
_cod_database_code 4308180

loop_
_symmetry_equiv_pos_as_xyz
'x, y, z'
'-x+1/2, y+1/2, -z'
'-x, -y, -z'
'x-1/2, -y-1/2, z'

loop_
_atom_site_label
_atom_site_type_symbol
_atom_site_fract_x
_atom_site_fract_y
_atom_site_fract_z
_atom_site_U_iso_or_equiv
_atom_site_adp_type
_atom_site_occupancy
_atom_site_symmetry_multiplicity
_atom_site_calc_flag
_atom_site_refinement_flags
_atom_site_disorder_assembly
_atom_site_disorder_group
Cu1 Cu -0.25642(17) 0.1759(2) -0.28121(15) 0.0402(11) Uani 1 1 d . . .
Cu2 Cu -0.06894(18) -0.1338(3) -0.03120(16) 0.0592(13) Uani 1 1 d . . .
Cl1 Cl 0.0659(4) -0.1043(6) 0.0626(4) 0.078(3) Uani 1 1 d . . .
N1 N -0.1551(11) 0.0982(17) -0.2933(10) 0.061(6) Uani 1 1 d . . .
H1A H -0.1118 0.0899 -0.2463 0.073 Uiso 1 1 calc R . .
H1B H -0.1685 0.0245 -0.3163 0.073 Uiso 1 1 calc R . .
N2 N -0.2346(12) 0.2615(15) -0.1752(9) 0.052(6) Uani 1 1 d . . .
H2A H -0.2835 0.2822 -0.1733 0.062 Uiso 1 1 calc R . .
H2B H -0.2071 0.2108 -0.1350 0.062 Uiso 1 1 calc R . .
N3 N -0.2183(11) 0.3399(17) -0.3118(10) 0.054(6) Uani 1 1 d . . .
N4 N -0.3567(12) 0.2191(17) -0.3730(10) 0.050(6) Uani 1 1 d . . .
N5 N -0.3334(10) 0.0278(15) -0.2805(9) 0.033(5) Uani 1 1 d . . .
N6 N -0.1927(12) -0.1693(15) -0.1153(9) 0.050(6) Uani 1 1 d . . .
N7 N -0.1197(11) -0.1166(18) 0.0431(10) 0.061(6) Uani 1 1 d . . .
H7A H -0.1004 -0.1761 0.0793 0.074 Uiso 1 1 calc R . .
H7B H -0.1040 -0.0447 0.0681 0.074 Uiso 1 1 calc R . .
N8 N -0.0317(11) -0.2137(16) -0.1045(11) 0.064(7) Uani 1 1 d . . .
H8A H 0.0013 -0.1626 -0.1168 0.077 Uiso 1 1 calc R . .
H8B H -0.0013 -0.2801 -0.0815 0.077 Uiso 1 1 calc R . .
C1 C -0.1354(17) 0.180(2) -0.3409(15) 0.075(8) Uiso 1 1 d . . .
H1C H -0.1777 0.1746 -0.3943 0.090 Uiso 1 1 calc R . .
H1D H -0.0820 0.1571 -0.3414 0.090 Uiso 1 1 calc R . .
C2 C -0.1308(16) 0.307(2) -0.3115(14) 0.065(8) Uiso 1 1 d . . .
H2C H -0.1175 0.3630 -0.3452 0.078 Uiso 1 1 calc R . .
H2D H -0.0874 0.3139 -0.2587 0.078 Uiso 1 1 calc R . .
C3 C -0.1847(16) 0.370(2) -0.1694(14) 0.069(8) Uiso 1 1 d . . .
H3A H -0.1259 0.3483 -0.1505 0.083 Uiso 1 1 calc R . .
H3B H -0.1913 0.4273 -0.1328 0.083 Uiso 1 1 calc R . .
C4 C -0.2139(16) 0.426(2) -0.2492(13) 0.066(8) Uiso 1 1 d . . .
H4A H -0.2691 0.4604 -0.2627 0.079 Uiso 1 1 calc R . .
H4B H -0.1764 0.4918 -0.2474 0.079 Uiso 1 1 calc R . .
C5 C -0.2790(15) 0.381(2) -0.3920(14) 0.068(8) Uiso 1 1 d . . .
H5A H -0.2884 0.4682 -0.3915 0.081 Uiso 1 1 calc R . .
H5B H -0.2559 0.3647 -0.4303 0.081 Uiso 1 1 calc R . .
C6 C -0.3564(14) 0.317(2) -0.4131(12) 0.037(6) Uiso 1 1 d . . .
C7 C -0.4338(15) 0.345(2) -0.4804(13) 0.062(8) Uiso 1 1 d . . .
H7 H -0.4353 0.4093 -0.5136 0.074 Uiso 1 1 calc R . .
C8 C -0.5049(15) 0.2768(19) -0.4953(12) 0.046(7) Uiso 1 1 d . . .
H8 H -0.5558 0.3024 -0.5338 0.056 Uiso 1 1 calc R . .
C9 C -0.5019(16) 0.166(2) -0.4520(14) 0.060(7) Uiso 1 1 d . . .
C10 C -0.5657(14) 0.079(2) -0.4660(12) 0.047(7) Uiso 1 1 d . . .
H10 H -0.6178 0.0914 -0.5068 0.057 Uiso 1 1 calc R . .
C11 C -0.5527(14) -0.024(2) -0.4208(12) 0.050(7) Uiso 1 1 d . . .
H11 H -0.5953 -0.0810 -0.4314 0.060 Uiso 1 1 calc R . .
C12 C -0.4722(14) -0.043(2) -0.3565(12) 0.044(7) Uiso 1 1 d . . .
C13 C -0.4544(15) -0.144(2) -0.3086(13) 0.057(7) Uiso 1 1 d . . .
H13 H -0.4960 -0.2016 -0.3154 0.069 Uiso 1 1 calc R . .
C14 C -0.3723(14) -0.162(2) -0.2486(12) 0.050(7) Uiso 1 1 d . . .
H14 H -0.3575 -0.2340 -0.2202 0.061 Uiso 1 1 calc R . .
C15 C -0.3155(13) -0.067(2) -0.2342(12) 0.034(6) Uiso 1 1 d . . .
C16 C -0.4078(13) 0.0395(17) -0.3399(12) 0.022(6) Uiso 1 1 d . . .
C17 C -0.4208(16) 0.147(2) -0.3870(12) 0.045(7) Uiso 1 1 d . . .
C18 C -0.2311(13) -0.0649(19) -0.1651(12) 0.045(7) Uiso 1 1 d . . .
H18A H -0.1912 -0.0371 -0.1855 0.054 Uiso 1 1 calc R . .
H18B H -0.2343 -0.0012 -0.1304 0.054 Uiso 1 1 calc R . .
C19 C -0.2338(15) -0.204(2) -0.0635(14) 0.061(8) Uiso 1 1 d . . .
H19A H -0.2175 -0.2867 -0.0451 0.073 Uiso 1 1 calc R . .
H19B H -0.2940 -0.2035 -0.0937 0.073 Uiso 1 1 calc R . .
C20 C -0.2131(16) -0.122(2) 0.0056(15) 0.075(8) Uiso 1 1 d . . .
H20A H -0.2367 -0.0420 -0.0108 0.090 Uiso 1 1 calc R . .
H20B H -0.2347 -0.1555 0.0419 0.090 Uiso 1 1 calc R . .
C21 C -0.1776(14) -0.275(2) -0.1595(13) 0.048(7) Uiso 1 1 d . . .
H21A H -0.1692 -0.3490 -0.1288 0.058 Uiso 1 1 calc R . .
H21B H -0.2258 -0.2864 -0.2088 0.058 Uiso 1 1 calc R . .
C22 C -0.1018(16) -0.249(2) -0.1749(15) 0.072(8) Uiso 1 1 d . . .
H22A H -0.0872 -0.3217 -0.1965 0.086 Uiso 1 1 calc R . .
H22B H -0.1144 -0.1847 -0.2135 0.086 Uiso 1 1 calc R . .
Cl2 Cl -0.0764(5) -0.4534(8) 0.0864(5) 0.098(3) Uani 1 1 d . . .
O1 O -0.1441(16) -0.399(2) 0.1009(13) 0.129(8) Uiso 1 1 d . . .
O2 O -0.1011(18) -0.571(3) 0.0499(16) 0.171(10) Uiso 1 1 d . . .
O3 O -0.0549(17) -0.378(3) 0.0367(16) 0.164(10) Uiso 1 1 d . . .
O4 O -0.009(2) -0.476(3) 0.1529(18) 0.180(11) Uiso 1 1 d . . .
Cl3 Cl -0.2251(5) -0.2464(7) -0.3956(4) 0.079(3) Uani 1 1 d . . .
O5 O -0.1694(16) -0.330(2) -0.3485(14) 0.142(9) Uiso 1 1 d . . .
O6 O -0.2701(17) -0.290(2) -0.4679(16) 0.150(9) Uiso 1 1 d . . .
O7 O -0.191(3) -0.149(5) -0.410(3) 0.28(2) Uiso 1 1 d . . .
O8 O -0.265(2) -0.177(3) -0.3605(18) 0.188(12) Uiso 1 1 d . . .
Cl4 Cl -0.4229(5) 0.4970(7) -0.2331(4) 0.079(2) Uani 1 1 d . . .
O9 O -0.3458(14) 0.5438(18) -0.1772(12) 0.108(7) Uiso 1 1 d . . .
O10 O -0.4195(12) 0.368(2) -0.2312(11) 0.103(7) Uiso 1 1 d . . .
O11 O -0.4841(17) 0.537(2) -0.2108(14) 0.144(9) Uiso 1 1 d . . .
O12 O -0.4355(14) 0.539(2) -0.3049(15) 0.129(8) Uiso 1 1 d . . .

loop_
_atom_site_aniso_label
_atom_site_aniso_U_11
_atom_site_aniso_U_22
_atom_site_aniso_U_33
_atom_site_aniso_U_23
_atom_site_aniso_U_13
_atom_site_aniso_U_12
Cu1 0.037(2) 0.0374(19) 0.044(2) 0.0029(14) 0.0139(15) -0.0048(15)
Cu2 0.046(2) 0.059(2) 0.058(2) -0.0058(17) 0.0065(18) -0.0036(17)
Cl1 0.053(5) 0.057(4) 0.083(5) 0.009(4) -0.013(4) -0.004(4)
N1 0.052(14) 0.073(14) 0.060(13) 0.018(12) 0.025(12) 0.010(12)
N2 0.064(15) 0.046(12) 0.028(11) 0.008(9) 0.001(10) 0.002(12)
N3 0.044(14) 0.067(14) 0.046(13) -0.005(11) 0.013(11) -0.005(12)
N4 0.057(15) 0.052(13) 0.046(12) 0.009(11) 0.027(11) 0.001(12)
N5 0.037(13) 0.040(12) 0.023(11) -0.003(10) 0.013(10) 0.005(10)
N6 0.075(15) 0.034(12) 0.035(11) 0.013(10) 0.015(11) 0.014(11)
N7 0.050(15) 0.089(16) 0.043(12) -0.007(11) 0.017(11) 0.006(12)
N8 0.051(15) 0.042(13) 0.079(15) 0.001(11) 0.006(13) -0.005(11)
Cl2 0.062(6) 0.098(7) 0.104(6) 0.029(6) 0.005(5) -0.010(5)
Cl3 0.075(6) 0.079(6) 0.060(5) -0.003(4) 0.002(5) 0.028(5)
Cl4 0.077(6) 0.085(6) 0.074(6) 0.009(4) 0.030(5) -0.011(5)

loop_
_atom_type_symbol
_atom_type_description
_atom_type_scat_dispersion_real
_atom_type_scat_dispersion_imag
_atom_type_scat_source
C C 0.0033 0.0016 'International Tables Vol C Tables 4.2.6.8 and 6.1.1.4'
H H 0.0000 0.0000 'International Tables Vol C Tables 4.2.6.8 and 6.1.1.4'
N N 0.0061 0.0033 'International Tables Vol C Tables 4.2.6.8 and 6.1.1.4'
O O 0.0106 0.0060 'International Tables Vol C Tables 4.2.6.8 and 6.1.1.4'
Cl Cl 0.1484 0.1585 'International Tables Vol C Tables 4.2.6.8 and 6.1.1.4'
Cu Cu 0.3201 1.2651 'International Tables Vol C Tables 4.2.6.8 and 6.1.1.4'

loop_
_geom_angle_atom_site_label_1
_geom_angle_atom_site_label_2
_geom_angle_atom_site_label_3
_geom_angle
_geom_angle_site_symmetry_1
_geom_angle_site_symmetry_3
_geom_angle_publ_flag
N4 Cu1 N1 120.8(7) . . ?
N4 Cu1 N3 79.8(8) . . ?
N1 Cu1 N3 86.6(8) . . ?
N4 Cu1 N2 118.5(7) . . ?
N1 Cu1 N2 117.3(7) . . ?
N3 Cu1 N2 85.1(7) . . ?
N4 Cu1 N5 81.1(7) . . ?
N1 Cu1 N5 105.1(7) . . ?
N3 Cu1 N5 160.7(6) . . ?
N2 Cu1 N5 102.3(7) . . ?
N7 Cu2 N8 158.3(8) . . ?
N7 Cu2 N6 85.4(7) . . ?
N8 Cu2 N6 86.1(7) . . ?
N7 Cu2 Cl1 94.0(6) . . ?
N8 Cu2 Cl1 93.6(6) . . ?
N6 Cu2 Cl1 177.3(5) . . ?
N7 Cu2 Cl1 96.7(6) . 3 ?
N8 Cu2 Cl1 104.1(6) . 3 ?
N6 Cu2 Cl1 97.0(5) . 3 ?
Cl1 Cu2 Cl1 85.7(2) . 3 ?
Cu2 Cl1 Cu2 94.3(2) . 3 ?
C1 N1 Cu1 104.6(15) . . ?
C3 N2 Cu1 108.2(14) . . ?
C4 N3 C5 112.5(18) . . ?
C4 N3 C2 114.0(17) . . ?
C5 N3 C2 111.2(18) . . ?
C4 N3 Cu1 104.7(14) . . ?
C5 N3 Cu1 110.9(13) . . ?
C2 N3 Cu1 102.9(13) . . ?
C17 N4 C6 126(2) . . ?
C17 N4 Cu1 114.7(15) . . ?
C6 N4 Cu1 119.3(16) . . ?
C15 N5 C16 121.1(18) . . ?
C15 N5 Cu1 129.5(14) . . ?
C16 N5 Cu1 109.3(13) . . ?
C19 N6 C18 113.6(19) . . ?
C19 N6 C21 113.6(17) . . ?
C18 N6 C21 113.3(16) . . ?
C19 N6 Cu2 100.8(12) . . ?
C18 N6 Cu2 113.1(13) . . ?
C21 N6 Cu2 101.0(13) . . ?
C20 N7 Cu2 113.2(14) . . ?
C22 N8 Cu2 111.0(15) . . ?
N1 C1 C2 111(2) . . ?
C1 C2 N3 108(2) . . ?
N2 C3 C4 108.0(19) . . ?
N3 C4 C3 114(2) . . ?
C6 C5 N3 109(2) . . ?
N4 C6 C5 118(2) . . ?
N4 C6 C7 116(2) . . ?
C5 C6 C7 125(2) . . ?
C8 C7 C6 120(2) . . ?
C7 C8 C9 121(2) . . ?
C10 C9 C8 128(2) . . ?
C10 C9 C17 119(2) . . ?
C8 C9 C17 113(2) . . ?
C11 C10 C9 122(2) . . ?
C10 C11 C12 119(2) . . ?
C13 C12 C16 116(2) . . ?
C13 C12 C11 123(2) . . ?
C16 C12 C11 121(2) . . ?
C12 C13 C14 120(2) . . ?
C15 C14 C13 118(2) . . ?
N5 C15 C14 121(2) . . ?
N5 C15 C18 115.8(19) . . ?
C14 C15 C18 124(2) . . ?
N5 C16 C12 123.9(19) . . ?
N5 C16 C17 116.6(19) . . ?
C12 C16 C17 119(2) . . ?
N4 C17 C16 118(2) . . ?
N4 C17 C9 123(2) . . ?
C16 C17 C9 119(2) . . ?
N6 C18 C15 124.4(18) . . ?
N6 C19 C20 114(2) . . ?
N7 C20 C19 105(2) . . ?
C22 C21 N6 109.1(19) . . ?
N8 C22 C21 112(2) . . ?
O4 Cl2 O3 110.6(18) . . ?
O4 Cl2 O1 112.4(18) . . ?
O3 Cl2 O1 110.1(16) . . ?
O4 Cl2 O2 104.4(17) . . ?
O3 Cl2 O2 108.9(18) . . ?
O1 Cl2 O2 110.3(17) . . ?
O7 Cl3 O6 102(2) . . ?
O7 Cl3 O5 115(2) . . ?
O6 Cl3 O5 112.2(16) . . ?
O7 Cl3 O8 90(2) . . ?
O6 Cl3 O8 118.5(18) . . ?
O5 Cl3 O8 115.9(17) . . ?
O12 Cl4 O11 111.3(16) . . ?
O12 Cl4 O10 110.6(14) . . ?
O11 Cl4 O10 109.9(16) . . ?
O12 Cl4 O9 109.2(14) . . ?
O11 Cl4 O9 106.8(14) . . ?
O10 Cl4 O9 108.9(12) . . ?

loop_
_geom_bond_atom_site_label_1
_geom_bond_atom_site_label_2
_geom_bond_distance
_geom_bond_site_symmetry_2
_geom_bond_publ_flag
Cu1 N4 1.945(18) . ?
Cu1 N1 2.060(19) . ?
Cu1 N3 2.078(18) . ?
Cu1 N2 2.078(17) . ?
Cu1 N5 2.113(17) . ?
Cu2 N7 1.936(18) . ?
Cu2 N8 1.95(2) . ?
Cu2 N6 2.127(18) . ?
Cu2 Cl1 2.316(6) . ?
Cu2 Cl1 2.682(7) 3 ?
Cl1 Cu2 2.682(7) 3 ?
N1 C1 1.40(3) . ?
N2 C3 1.45(3) . ?
N3 C4 1.48(3) . ?
N3 C5 1.51(3) . ?
N3 C2 1.57(3) . ?
N4 C17 1.31(3) . ?
N4 C6 1.31(2) . ?
N5 C15 1.31(2) . ?
N5 C16 1.33(2) . ?
N6 C19 1.47(3) . ?
N6 C18 1.45(2) . ?
N6 C21 1.51(3) . ?
N7 C20 1.49(3) . ?
N8 C22 1.44(3) . ?
C1 C2 1.49(3) . ?
C3 C4 1.49(3) . ?
C5 C6 1.43(3) . ?
C6 C7 1.45(3) . ?
C7 C8 1.38(3) . ?
C8 C9 1.45(3) . ?
C9 C10 1.41(3) . ?
C9 C17 1.46(3) . ?
C10 C11 1.37(3) . ?
C11 C12 1.44(3) . ?
C12 C13 1.38(3) . ?
C12 C16 1.38(3) . ?
C13 C14 1.43(3) . ?
C14 C15 1.38(3) . ?
C15 C18 1.51(3) . ?
C16 C17 1.43(3) . ?
C19 C20 1.49(3) . ?
C21 C22 1.49(3) . ?
Cl2 O4 1.34(3) . ?
Cl2 O3 1.40(3) . ?
Cl2 O1 1.45(3) . ?
Cl2 O2 1.45(3) . ?
Cl3 O7 1.31(5) . ?
Cl3 O6 1.34(3) . ?
Cl3 O5 1.36(3) . ?
Cl3 O8 1.37(3) . ?
Cl4 O12 1.34(2) . ?
Cl4 O11 1.37(3) . ?
Cl4 O10 1.42(2) . ?
Cl4 O9 1.42(2) . ?
